data_7000153
loop_
_publ_author_name
'Chen, Xu-Dong'
'Mak, Thomas C. W.'

_publ_section_title
;
 Single-strand helical complexes constructed from
 2-pyridinyl-3-pyridinylmethanone: tuning the helical pitch length by
 variation of metal cation and/or counter anion.
;
_journal_issue 22
_journal_name_full 'Dalton transactions (Cambridge, England : 2003)'
_journal_page_first 3646
_journal_page_last 3652
_journal_paper_doi 10.1039/b510569b
_journal_year 2005
_chemical_formula_sum 'C11 H8 Ag N3 O4'
_chemical_formula_weight 354.07
_chemical_name_systematic
;
?
;
_space_group_IT_number 14
_symmetry_cell_setting monoclinic
_symmetry_space_group_name_Hall '-P 2ybc'
_symmetry_space_group_name_H-M 'P 1 21/c 1'
_atom_sites_solution_hydrogens geom
_atom_sites_solution_primary direct
_atom_sites_solution_secondary difmap
_audit_creation_method SHELXL-97
_cell_angle_alpha 90.00
_cell_angle_beta 107.0770(10)
_cell_angle_gamma 90.00
_cell_formula_units_Z 4
_cell_length_a 7.9514(6)
_cell_length_b 12.1163(9)
_cell_length_c 12.4823(9)
_cell_measurement_temperature 293(2)
_cell_volume 1149.54(15)
_computing_structure_refinement 'SHELXL-97 (Sheldrick, 1997)'
_computing_structure_solution 'SHELXS-97 (Sheldrick, 1990)'
_diffrn_ambient_temperature 293(2)
_diffrn_measured_fraction_theta_full 0.999
_diffrn_measured_fraction_theta_max 0.999
_diffrn_radiation_monochromator graphite
_diffrn_radiation_source 'fine-focus sealed tube'
_diffrn_radiation_type MoK\a
_diffrn_radiation_wavelength 0.71073
_diffrn_reflns_av_R_equivalents 0.0243
_diffrn_reflns_av_sigmaI/netI 0.0225
_diffrn_reflns_limit_h_max 9
_diffrn_reflns_limit_h_min -9
_diffrn_reflns_limit_k_max 14
_diffrn_reflns_limit_k_min -12
_diffrn_reflns_limit_l_max 14
_diffrn_reflns_limit_l_min -14
_diffrn_reflns_number 4920
_diffrn_reflns_theta_full 25.01
_diffrn_reflns_theta_max 25.01
_diffrn_reflns_theta_min 2.40
_exptl_absorpt_coefficient_mu 1.768
_exptl_absorpt_correction_T_max 1.000000
_exptl_absorpt_correction_T_min 0.653134
_exptl_absorpt_correction_type multi-scan
_exptl_crystal_colour Yellow
_exptl_crystal_density_diffrn 2.046
_exptl_crystal_density_method 'not measured'
_exptl_crystal_description Block
_exptl_crystal_F_000 696
_exptl_crystal_size_max 0.46
_exptl_crystal_size_mid 0.36
_exptl_crystal_size_min 0.25
_refine_diff_density_max 0.764
_refine_diff_density_min -0.563
_refine_diff_density_rms 0.089
_refine_ls_extinction_method none
_refine_ls_goodness_of_fit_ref 1.136
_refine_ls_hydrogen_treatment mixed
_refine_ls_matrix_type full
_refine_ls_number_parameters 199
_refine_ls_number_reflns 2035
_refine_ls_number_restraints 0
_refine_ls_restrained_S_all 1.136
_refine_ls_R_factor_all 0.0422
_refine_ls_R_factor_gt 0.0368
_refine_ls_shift/su_max 0.000
_refine_ls_shift/su_mean 0.000
_refine_ls_structure_factor_coef Fsqd
_refine_ls_weighting_details 'calc w=1/[\s^2^(Fo^2^)+(0.0486P)^2^+1.4728P] where P=(Fo^2^+2Fc^2^)/3'
_refine_ls_weighting_scheme calc
_refine_ls_wR_factor_gt 0.0935
_refine_ls_wR_factor_ref 0.0966
_reflns_number_gt 1791
_reflns_number_total 2035
_reflns_threshold_expression >2sigma(I)
_cod_data_source_file b510569b.txt
_cod_data_source_block Compound(1)
_cod_depositor_comments
;
The following automatic conversions were performed:
'_symmetry_cell_setting' value 'Monoclinic' changed to 'monoclinic'
according to '/home/saulius/struct/CIF-dictionaries/cif_core.dic'
dictionary named 'cif_core.dic' version 2.4.1 from
2010-06-29.

'_exptl_absorpt_correction_type' value 'Multi-scan' changed
to 'multi-scan' according to
'/home/saulius/struct/CIF-dictionaries/cif_core.dic' dictionary named
'cif_core.dic' version 2.4.1 from 2010-06-29.

Automatic conversion script
Id: cif_fix_enum 1527 2010-12-29 10:47:43Z saulius 
;
_cod_original_sg_symbol_H-M P2(1)/c
_cod_database_code 7000153

loop_
_symmetry_equiv_pos_as_xyz
'x, y, z'
'-x, y+1/2, -z+1/2'
'-x, -y, -z'
'x, -y-1/2, z-1/2'

loop_
_atom_site_label
_atom_site_type_symbol
_atom_site_fract_x
_atom_site_fract_y
_atom_site_fract_z
_atom_site_U_iso_or_equiv
_atom_site_adp_type
_atom_site_occupancy
_atom_site_symmetry_multiplicity
_atom_site_calc_flag
_atom_site_refinement_flags
_atom_site_disorder_assembly
_atom_site_disorder_group
Ag1 Ag -0.05810(5) 0.19116(3) 0.04495(3) 0.05069(17) Uani 1 1 d . . .
N1 N 0.1077(4) 0.3358(3) 0.0467(3) 0.0357(7) Uani 1 1 d . A .
N2 N 0.1924(4) 0.5345(3) 0.4557(3) 0.0378(8) Uani 1 1 d . . .
C1 C 0.1028(6) 0.3849(4) -0.0497(3) 0.0409(9) Uani 1 1 d . . .
H1A H 0.0293 0.3554 -0.1157 0.049 Uiso 1 1 calc R A .
C2 C 0.2008(6) 0.4769(4) -0.0571(4) 0.0464(11) Uani 1 1 d . A .
H2A H 0.1950 0.5076 -0.1263 0.056 Uiso 1 1 calc R . .
C3 C 0.3065(6) 0.5221(4) 0.0396(4) 0.0487(11) Uani 1 1 d . . .
H3A H 0.3730 0.5847 0.0372 0.058 Uiso 1 1 calc R A .
C4 C 0.3132(6) 0.4734(4) 0.1411(4) 0.0443(10) Uani 1 1 d . A .
H4A H 0.3833 0.5035 0.2078 0.053 Uiso 1 1 calc R . .
C5 C 0.2150(5) 0.3799(3) 0.1421(3) 0.0355(9) Uani 1 1 d . . .
C6 C 0.2302(6) 0.3177(3) 0.2488(4) 0.0386(9) Uani 1 1 d . A .
C7 C 0.1829(5) 0.4812(3) 0.3599(3) 0.0363(9) Uani 1 1 d . A .
H7A H 0.1180 0.5132 0.2928 0.044 Uiso 1 1 calc R . .
C8 C 0.2643(5) 0.3814(3) 0.3556(3) 0.0340(8) Uani 1 1 d . . .
C9 C 0.3660(5) 0.3359(3) 0.4560(3) 0.0370(9) Uani 1 1 d . A .
H9A H 0.4248 0.2695 0.4563 0.044 Uiso 1 1 calc R . .
C10 C 0.3785(5) 0.3902(4) 0.5547(3) 0.0397(9) Uani 1 1 d . . .
H10A H 0.4461 0.3613 0.6227 0.048 Uiso 1 1 calc R A .
C11 C 0.2890(5) 0.4881(4) 0.5508(3) 0.0400(9) Uani 1 1 d . A .
H11A H 0.2961 0.5237 0.6181 0.048 Uiso 1 1 calc R . .
O1 O 0.2164(5) 0.2184(3) 0.2482(3) 0.0525(8) Uani 1 1 d . A .
N3 N -0.2619(5) 0.2865(3) 0.2514(3) 0.0431(9) Uani 1 1 d . . .
O2 O -0.285(2) 0.2544(17) 0.1606(13) 0.153(9) Uani 0.50 1 d P A 1
O3 O -0.372(2) 0.2635(17) 0.3011(15) 0.081(5) Uani 0.50 1 d P A 1
O4 O -0.1381(19) 0.3480(11) 0.2958(11) 0.066(4) Uani 0.50 1 d P A 1
O2' O -0.325(2) 0.2915(13) 0.1521(10) 0.138(8) Uani 0.50 1 d P A 2
O3' O -0.313(3) 0.2405(18) 0.3239(19) 0.104(7) Uani 0.50 1 d P A 2
O4' O -0.119(3) 0.322(2) 0.2814(19) 0.169(11) Uani 0.50 1 d P A 2

loop_
_atom_site_aniso_label
_atom_site_aniso_U_11
_atom_site_aniso_U_22
_atom_site_aniso_U_33
_atom_site_aniso_U_23
_atom_site_aniso_U_13
_atom_site_aniso_U_12
Ag1 0.0581(3) 0.0416(2) 0.0546(2) -0.00289(15) 0.02018(18) -0.01641(15)
N1 0.0422(19) 0.0325(17) 0.0356(17) -0.0045(14) 0.0164(15) -0.0010(14)
N2 0.0373(18) 0.0382(18) 0.0372(18) -0.0021(15) 0.0101(14) 0.0016(14)
C1 0.048(2) 0.041(2) 0.037(2) -0.0011(18) 0.0183(18) 0.0025(19)
C2 0.060(3) 0.043(3) 0.043(2) 0.0059(19) 0.027(2) 0.002(2)
C3 0.056(3) 0.039(2) 0.058(3) 0.001(2) 0.029(2) -0.009(2)
C4 0.049(3) 0.042(2) 0.043(2) -0.0058(19) 0.0153(19) -0.0101(19)
C5 0.038(2) 0.034(2) 0.037(2) -0.0034(17) 0.0147(17) 0.0031(16)
C6 0.040(2) 0.039(2) 0.041(2) -0.0015(18) 0.0178(18) -0.0021(17)
C7 0.036(2) 0.039(2) 0.0315(19) 0.0041(17) 0.0056(16) 0.0018(17)
C8 0.035(2) 0.033(2) 0.0343(19) 0.0001(16) 0.0120(16) -0.0001(16)
C9 0.035(2) 0.033(2) 0.044(2) 0.0022(17) 0.0116(17) 0.0013(16)
C10 0.036(2) 0.043(2) 0.036(2) 0.0056(18) 0.0051(17) -0.0017(18)
C11 0.045(2) 0.042(2) 0.031(2) -0.0048(17) 0.0085(17) -0.0028(19)
O1 0.084(2) 0.0324(17) 0.0458(17) -0.0027(13) 0.0259(17) -0.0053(15)
N3 0.044(2) 0.037(2) 0.050(2) -0.0033(18) 0.0169(19) 0.0001(17)
O2 0.120(11) 0.231(18) 0.149(13) -0.160(14) 0.103(11) -0.094(11)
O3 0.069(10) 0.106(12) 0.085(9) -0.013(9) 0.046(8) -0.011(7)
O4 0.065(8) 0.073(6) 0.068(6) -0.052(6) 0.031(6) -0.045(6)
O2' 0.143(13) 0.144(12) 0.075(8) 0.074(9) -0.048(8) -0.087(9)
O3' 0.093(14) 0.101(10) 0.130(12) 0.064(8) 0.050(10) -0.009(9)
O4' 0.050(8) 0.29(3) 0.17(2) 0.095(17) 0.020(11) 0.012(12)

loop_
_atom_type_symbol
_atom_type_description
_atom_type_scat_dispersion_real
_atom_type_scat_dispersion_imag
_atom_type_scat_source
C C 0.0033 0.0016 'International Tables Vol C Tables 4.2.6.8 and 6.1.1.4'
H H 0.0000 0.0000 'International Tables Vol C Tables 4.2.6.8 and 6.1.1.4'
N N 0.0061 0.0033 'International Tables Vol C Tables 4.2.6.8 and 6.1.1.4'
O O 0.0106 0.0060 'International Tables Vol C Tables 4.2.6.8 and 6.1.1.4'
Ag Ag -0.8971 1.1015 'International Tables Vol C Tables 4.2.6.8 and 6.1.1.4'

loop_
_geom_angle_atom_site_label_1
_geom_angle_atom_site_label_2
_geom_angle_atom_site_label_3
_geom_angle
_geom_angle_site_symmetry_1
_geom_angle_site_symmetry_3
_geom_angle_publ_flag
N2 Ag1 N1 172.49(12) 2_545 . ?
N2 Ag1 O2 81.2(4) 2_545 . ?
N1 Ag1 O2 105.0(4) . . ?
N2 Ag1 O1 110.63(11) 2_545 . ?
N1 Ag1 O1 66.12(11) . . ?
O2 Ag1 O1 87.0(4) . . ?
C1 N1 C5 117.5(4) . . ?
C1 N1 Ag1 119.4(3) . . ?
C5 N1 Ag1 123.1(3) . . ?
C11 N2 C7 117.2(4) . . ?
C11 N2 Ag1 121.6(3) . 2 ?
C7 N2 Ag1 121.2(3) . 2 ?
N1 C1 C2 123.6(4) . . ?
C3 C2 C1 118.6(4) . . ?
C2 C3 C4 119.1(4) . . ?
C5 C4 C3 119.3(4) . . ?
N1 C5 C4 121.9(4) . . ?
N1 C5 C6 116.5(4) . . ?
C4 C5 C6 121.4(4) . . ?
O1 C6 C8 120.8(4) . . ?
O1 C6 C5 120.7(4) . . ?
C8 C6 C5 118.5(3) . . ?
N2 C7 C8 123.5(4) . . ?
C7 C8 C9 117.9(4) . . ?
C7 C8 C6 121.5(4) . . ?
C9 C8 C6 120.3(4) . . ?
C10 C9 C8 119.2(4) . . ?
C9 C10 C11 118.7(4) . . ?
N2 C11 C10 123.4(4) . . ?
C6 O1 Ag1 99.5(3) . . ?
O2 N3 O4' 107.2(14) . . ?
O2 N3 O2' 26.7(15) . . ?
O4' N3 O2' 112.8(14) . . ?
O2 N3 O4 121.2(10) . . ?
O4' N3 O4 19.5(16) . . ?
O2' N3 O4 118.3(10) . . ?
O2 N3 O3' 125.2(16) . . ?
O4' N3 O3' 115.6(16) . . ?
O2' N3 O3' 131.1(14) . . ?
O4 N3 O3' 109.7(14) . . ?
O2 N3 O3 118.7(12) . . ?
O4' N3 O3 133.0(15) . . ?
O2' N3 O3 112.7(12) . . ?
O4 N3 O3 119.9(11) . . ?
O3' N3 O3 25.5(13) . . ?
N3 O2 Ag1 132.3(11) . . ?

loop_
_geom_bond_atom_site_label_1
_geom_bond_atom_site_label_2
_geom_bond_distance
_geom_bond_site_symmetry_2
_geom_bond_publ_flag
Ag1 N2 2.177(3) 2_545 ?
Ag1 N1 2.189(3) . ?
Ag1 O2 2.728(11) . ?
Ag1 O1 2.838(4) . ?
N1 C1 1.334(5) . ?
N1 C5 1.355(5) . ?
N2 C11 1.335(5) . ?
N2 C7 1.341(5) . ?
N2 Ag1 2.177(3) 2 ?
C1 C2 1.379(6) . ?
C2 C3 1.366(7) . ?
C3 C4 1.384(6) . ?
C4 C5 1.379(6) . ?
C5 C6 1.503(6) . ?
C6 O1 1.209(5) . ?
C6 C8 1.495(6) . ?
C7 C8 1.380(6) . ?
C8 C9 1.390(6) . ?
C9 C10 1.374(6) . ?
C10 C11 1.377(6) . ?
N3 O2 1.161(12) . ?
N3 O4' 1.17(2) . ?
N3 O2' 1.193(12) . ?
N3 O4 1.229(11) . ?
N3 O3' 1.23(2) . ?
N3 O3 1.246(19) . ?

loop_
_geom_torsion_atom_site_label_1
_geom_torsion_atom_site_label_2
_geom_torsion_atom_site_label_3
_geom_torsion_atom_site_label_4
_geom_torsion
_geom_torsion_site_symmetry_1
_geom_torsion_site_symmetry_2
_geom_torsion_site_symmetry_3
_geom_torsion_site_symmetry_4
_geom_torsion_publ_flag
N2 Ag1 N1 C1 97.8(9) 2_545 . . . ?
O2 Ag1 N1 C1 -116.6(6) . . . . ?
O1 Ag1 N1 C1 163.6(3) . . . . ?
N2 Ag1 N1 C5 -83.2(10) 2_545 . . . ?
O2 Ag1 N1 C5 62.4(6) . . . . ?
O1 Ag1 N1 C5 -17.4(3) . . . . ?
C5 N1 C1 C2 0.2(6) . . . . ?
Ag1 N1 C1 C2 179.3(3) . . . . ?
N1 C1 C2 C3 -1.3(7) . . . . ?
C1 C2 C3 C4 0.7(7) . . . . ?
C2 C3 C4 C5 0.8(7) . . . . ?
C1 N1 C5 C4 1.4(6) . . . . ?
Ag1 N1 C5 C4 -177.6(3) . . . . ?
C1 N1 C5 C6 -174.9(4) . . . . ?
Ag1 N1 C5 C6 6.0(5) . . . . ?
C3 C4 C5 N1 -1.9(7) . . . . ?
C3 C4 C5 C6 174.2(4) . . . . ?
N1 C5 C6 O1 31.1(6) . . . . ?
C4 C5 C6 O1 -145.3(4) . . . . ?
N1 C5 C6 C8 -149.4(4) . . . . ?
C4 C5 C6 C8 34.2(6) . . . . ?
C11 N2 C7 C8 1.2(6) . . . . ?
Ag1 N2 C7 C8 -179.5(3) 2 . . . ?
N2 C7 C8 C9 -2.1(6) . . . . ?
N2 C7 C8 C6 171.5(4) . . . . ?
O1 C6 C8 C7 -140.2(4) . . . . ?
C5 C6 C8 C7 40.3(6) . . . . ?
O1 C6 C8 C9 33.3(6) . . . . ?
C5 C6 C8 C9 -146.2(4) . . . . ?
C7 C8 C9 C10 1.4(6) . . . . ?
C6 C8 C9 C10 -172.4(4) . . . . ?
C8 C9 C10 C11 0.2(6) . . . . ?
C7 N2 C11 C10 0.5(6) . . . . ?
Ag1 N2 C11 C10 -178.8(3) 2 . . . ?
C9 C10 C11 N2 -1.2(6) . . . . ?
C8 C6 O1 Ag1 141.5(3) . . . . ?
C5 C6 O1 Ag1 -39.1(4) . . . . ?
N2 Ag1 O1 C6 -157.6(3) 2_545 . . . ?
N1 Ag1 O1 C6 29.7(3) . . . . ?
O2 Ag1 O1 C6 -78.2(5) . . . . ?
O4' N3 O2 Ag1 22(2) . . . . ?
O2' N3 O2 Ag1 129(4) . . . . ?
O4 N3 O2 Ag1 37(3) . . . . ?
O3' N3 O2 Ag1 -118.5(17) . . . . ?
O3 N3 O2 Ag1 -147.6(15) . . . . ?
N2 Ag1 O2 N3 117(2) 2_545 . . . ?
N1 Ag1 O2 N3 -59(2) . . . . ?
O1 Ag1 O2 N3 5.8(19) . . . . ?
